data_4315784
loop_
_publ_author_name
'Alexander Rothenberger'
'Collin Morris'
'Mercouri G. Kanatzidis'

_publ_contact_author
;
      Prof. M. G. Kanatzidis
      Department of Chemistry
      2145 Sheridan Road
      Northwestern University
      Evanston, IL 60208-3113
      USA
;
_publ_contact_author_email m-kanatzidis@northwestern.edu
_publ_contact_author_fax 'Int + 847-491-5937'
_publ_contact_author_phone 'Int + 847-467-1541'
_publ_section_title
;
 Synthesis of Alkali Metal Indium Thiophosphates Containing the Discrete
 Anions [In(PS4)(PS5)2]6- and [In(PS4)2(PS5)]6-
;
_journal_name_full 'Inorganic Chemistry'
_journal_page_first 5598
_journal_page_last 5602
_journal_paper_doi 10.1021/ic100495b
_journal_volume 49
_journal_year 2010
_chemical_formula_sum 'In P3 Rb6 S14'
_chemical_formula_weight 1169.39
_chemical_name_systematic
; 
 ? 
;
_space_group_IT_number 15
_symmetry_cell_setting monoclinic
_symmetry_space_group_name_Hall '-C 2yc'
_symmetry_space_group_name_H-M 'C 1 2/c 1'
_atom_sites_solution_hydrogens undef
_atom_sites_solution_primary direct
_atom_sites_solution_secondary difmap
_audit_creation_method SHELXL-97
_cell_angle_alpha 90.00
_cell_angle_beta 107.539(6)
_cell_angle_gamma 90.00
_cell_formula_units_Z 4
_cell_length_a 19.6954(16)
_cell_length_b 10.9763(8)
_cell_length_c 13.0537(12)
_cell_measurement_reflns_used 8092
_cell_measurement_temperature 293(2)
_cell_measurement_theta_max 29.46
_cell_measurement_theta_min 2.50
_cell_volume 2690.8(4)
_computing_cell_refinement 'stoe x-area'
_computing_data_collection 'stoe x-area'
_computing_data_reduction 'stoe x-area'
_computing_molecular_graphics 'SHELXTL-97 (Sheldrick, 1997)'
_computing_publication_material 'SHELXTL-97 (Sheldrick, 1997)'
_computing_structure_refinement 'SHELXL-97 (Sheldrick, 1997)'
_computing_structure_solution 'SHELXS-97 (Sheldrick, 1990)'
_diffrn_ambient_temperature 293(2)
_diffrn_detector_area_resol_mean 6.67
_diffrn_measured_fraction_theta_full 0.999
_diffrn_measured_fraction_theta_max 0.996
_diffrn_measurement_device_type 'stoe ipds 2t'
_diffrn_measurement_method rotation
_diffrn_radiation_monochromator graphite
_diffrn_radiation_source 'fine-focus sealed tube'
_diffrn_radiation_type MoK\a
_diffrn_radiation_wavelength 0.71073
_diffrn_reflns_av_R_equivalents 0.1046
_diffrn_reflns_av_sigmaI/netI 0.0729
_diffrn_reflns_limit_h_max 26
_diffrn_reflns_limit_h_min -26
_diffrn_reflns_limit_k_max 15
_diffrn_reflns_limit_k_min -15
_diffrn_reflns_limit_l_max 17
_diffrn_reflns_limit_l_min -17
_diffrn_reflns_number 12440
_diffrn_reflns_theta_full 25.00
_diffrn_reflns_theta_max 29.16
_diffrn_reflns_theta_min 2.50
_exptl_absorpt_coefficient_mu 12.919
_exptl_absorpt_correction_T_max 0.1127
_exptl_absorpt_correction_T_min 0.0597
_exptl_absorpt_correction_type numerical
_exptl_absorpt_process_details 'stoe x-red32'
_exptl_crystal_colour yellow
_exptl_crystal_density_diffrn 2.887
_exptl_crystal_density_method 'not measured'
_exptl_crystal_description block
_exptl_crystal_F_000 2160
_exptl_crystal_size_max 0.50
_exptl_crystal_size_mid 0.30
_exptl_crystal_size_min 0.30
_refine_diff_density_max 0.938
_refine_diff_density_min -1.880
_refine_diff_density_rms 0.261
_refine_ls_extinction_method none
_refine_ls_goodness_of_fit_ref 1.101
_refine_ls_hydrogen_treatment undef
_refine_ls_matrix_type full
_refine_ls_number_parameters 110
_refine_ls_number_reflns 3627
_refine_ls_number_restraints 0
_refine_ls_restrained_S_all 1.101
_refine_ls_R_factor_all 0.0777
_refine_ls_R_factor_gt 0.0595
_refine_ls_shift/su_max 0.000
_refine_ls_shift/su_mean 0.000
_refine_ls_structure_factor_coef Fsqd
_refine_ls_weighting_details 'calc w=1/[\s^2^(Fo^2^)+(0.0512P)^2^+24.6062P] where P=(Fo^2^+2Fc^2^)/3'
_refine_ls_weighting_scheme calc
_refine_ls_wR_factor_gt 0.1224
_refine_ls_wR_factor_ref 0.1306
_reflns_number_gt 2954
_reflns_number_total 3627
_reflns_threshold_expression >2sigma(I)
_cod_data_source_file ic100495b_si_001_3.cif
_cod_data_source_block 2
_cod_database_code 4315784

loop_
_symmetry_equiv_pos_as_xyz
'x, y, z'
'-x, y, -z+1/2'
'x+1/2, y+1/2, z'
'-x+1/2, y+1/2, -z+1/2'
'-x, -y, -z'
'x, -y, z-1/2'
'-x+1/2, -y+1/2, -z'
'x+1/2, -y+1/2, z-1/2'

loop_
_atom_site_label
_atom_site_type_symbol
_atom_site_fract_x
_atom_site_fract_y
_atom_site_fract_z
_atom_site_U_iso_or_equiv
_atom_site_adp_type
_atom_site_occupancy
_atom_site_symmetry_multiplicity
_atom_site_calc_flag
_atom_site_refinement_flags
_atom_site_disorder_assembly
_atom_site_disorder_group
In1 In 0.0000 0.36708(6) 0.2500 0.02069(16) Uani 1 2 d S . .
S1 S 0.04144(10) 0.17469(16) 0.15993(14) 0.0252(4) Uani 1 1 d . . .
S2 S 0.04239(10) 0.51568(17) 0.13099(13) 0.0254(4) Uani 1 1 d . . .
S3 S 0.12936(9) 0.37341(16) 0.40357(13) 0.0220(3) Uani 1 1 d . . .
S4 S 0.23063(10) 0.36289(17) 0.23618(15) 0.0282(4) Uani 1 1 d . . .
S5 S 0.23528(10) 0.06845(19) 0.06635(15) 0.0311(4) Uani 1 1 d . . .
S6 S 0.37547(10) 0.10600(15) 0.25997(13) 0.0238(3) Uani 1 1 d . . .
S7 S 0.42457(11) 0.45303(19) 0.15076(16) 0.0332(4) Uani 1 1 d . . .
Rb1 Rb 0.09448(4) 0.11846(8) 0.58730(6) 0.0375(2) Uani 1 1 d . . .
Rb2 Rb 0.21555(4) 0.11271(7) 0.35093(7) 0.03347(19) Uani 1 1 d . . .
Rb3 Rb 0.38320(4) 0.18312(7) 0.00971(6) 0.03167(19) Uani 1 1 d . . .
P1 P 0.19173(9) 0.46720(16) 0.32943(13) 0.0192(3) Uani 1 1 d . . .
P2 P 0.0000 0.0568(2) 0.2500 0.0183(4) Uani 1 2 d S . .

loop_
_atom_site_aniso_label
_atom_site_aniso_U_11
_atom_site_aniso_U_22
_atom_site_aniso_U_33
_atom_site_aniso_U_23
_atom_site_aniso_U_13
_atom_site_aniso_U_12
In1 0.0198(3) 0.0185(3) 0.0244(3) 0.000 0.0077(2) 0.000
S1 0.0320(9) 0.0222(8) 0.0258(8) 0.0010(6) 0.0156(7) -0.0017(7)
S2 0.0232(8) 0.0295(9) 0.0205(7) 0.0033(6) 0.0019(6) -0.0017(7)
S3 0.0210(7) 0.0236(8) 0.0219(7) 0.0045(6) 0.0072(6) 0.0002(6)
S4 0.0319(9) 0.0266(8) 0.0297(9) -0.0008(7) 0.0147(7) 0.0026(8)
S5 0.0264(9) 0.0332(9) 0.0296(9) 0.0041(7) 0.0022(7) 0.0102(8)
S6 0.0252(8) 0.0202(7) 0.0236(8) -0.0025(6) 0.0036(6) -0.0010(6)
S7 0.0290(9) 0.0312(10) 0.0364(10) -0.0112(8) 0.0051(8) -0.0085(8)
Rb1 0.0341(4) 0.0421(5) 0.0347(4) -0.0010(3) 0.0080(3) -0.0032(3)
Rb2 0.0375(4) 0.0253(4) 0.0414(4) 0.0016(3) 0.0176(3) 0.0014(3)
Rb3 0.0367(4) 0.0309(4) 0.0293(4) 0.0017(3) 0.0129(3) -0.0034(3)
P1 0.0172(8) 0.0195(8) 0.0205(8) 0.0011(6) 0.0053(6) -0.0011(6)
P2 0.0178(10) 0.0176(10) 0.0188(10) 0.000 0.0048(8) 0.000

loop_
_atom_type_symbol
_atom_type_description
_atom_type_scat_dispersion_real
_atom_type_scat_dispersion_imag
_atom_type_scat_source
P P 0.1023 0.0942 'International Tables Vol C Tables 4.2.6.8 and 6.1.1.4'
S S 0.1246 0.1234 'International Tables Vol C Tables 4.2.6.8 and 6.1.1.4'
Rb Rb -0.9393 2.9676 'International Tables Vol C Tables 4.2.6.8 and 6.1.1.4'
In In -0.7276 1.3100 'International Tables Vol C Tables 4.2.6.8 and 6.1.1.4'

loop_
_geom_angle_atom_site_label_1
_geom_angle_atom_site_label_2
_geom_angle_atom_site_label_3
_geom_angle
_geom_angle_site_symmetry_1
_geom_angle_site_symmetry_3
_geom_angle_publ_flag
S2 In1 S2 100.84(9) . 2 ?
S2 In1 S1 92.17(6) . . ?
S2 In1 S1 166.66(6) 2 . ?
S2 In1 S1 166.66(6) . 2 ?
S2 In1 S1 92.17(6) 2 2 ?
S1 In1 S1 75.02(7) . 2 ?
S2 In1 S3 91.52(5) . . ?
S2 In1 S3 86.62(5) 2 . ?
S1 In1 S3 90.11(6) . . ?
S1 In1 S3 92.20(6) 2 . ?
S2 In1 S3 86.62(5) . 2 ?
S2 In1 S3 91.52(5) 2 2 ?
S1 In1 S3 92.20(6) . 2 ?
S1 In1 S3 90.11(6) 2 2 ?
S3 In1 S3 177.08(8) . 2 ?
P2 S1 In1 91.09(8) . . ?
P2 S1 Rb3 168.76(9) . 7 ?
In1 S1 Rb3 100.13(5) . 7 ?
P2 S1 Rb1 95.08(7) . 2 ?
In1 S1 Rb1 106.86(6) . 2 ?
Rb3 S1 Rb1 81.14(4) 7 2 ?
P2 S1 Rb1 77.67(7) . 6 ?
In1 S1 Rb1 167.96(6) . 6 ?
Rb3 S1 Rb1 91.18(4) 7 6 ?
Rb1 S1 Rb1 78.78(4) 2 6 ?
P2 S1 Rb2 86.88(6) . . ?
In1 S1 Rb2 101.33(5) . . ?
Rb3 S1 Rb2 91.48(5) 7 . ?
Rb1 S1 Rb2 151.69(6) 2 . ?
Rb1 S1 Rb2 74.05(4) 6 . ?
S6 S2 In1 102.67(8) 4 . ?
S6 S2 Rb3 107.54(9) 4 7 ?
In1 S2 Rb3 100.87(6) . 7 ?
S6 S2 Rb3 117.47(9) 4 3_455 ?
In1 S2 Rb3 101.18(6) . 3_455 ?
Rb3 S2 Rb3 123.17(5) 7 3_455 ?
P1 S3 In1 103.02(8) . . ?
P1 S3 Rb2 85.58(7) . . ?
In1 S3 Rb2 103.64(5) . . ?
P1 S3 Rb3 77.49(7) . 4 ?
In1 S3 Rb3 96.73(5) . 4 ?
Rb2 S3 Rb3 155.99(6) . 4 ?
P1 S3 Rb2 86.14(7) . 7_556 ?
In1 S3 Rb2 168.85(6) . 7_556 ?
Rb2 S3 Rb2 83.17(4) . 7_556 ?
Rb3 S3 Rb2 78.86(4) 4 7_556 ?
P1 S3 Rb1 153.51(9) . . ?
In1 S3 Rb1 97.81(5) . . ?
Rb2 S3 Rb1 73.64(4) . . ?
Rb3 S3 Rb1 116.31(5) 4 . ?
Rb2 S3 Rb1 75.42(3) 7_556 . ?
P1 S4 Rb2 95.80(8) . . ?
P1 S4 Rb2 87.42(8) . 4 ?
Rb2 S4 Rb2 166.91(7) . 4 ?
P1 S4 Rb3 113.80(9) . 7 ?
Rb2 S4 Rb3 100.96(6) . 7 ?
Rb2 S4 Rb3 89.24(5) 4 7 ?
P1 S4 Rb1 92.71(8) . 7_556 ?
Rb2 S4 Rb1 87.35(5) . 7_556 ?
Rb2 S4 Rb1 79.81(5) 4 7_556 ?
Rb3 S4 Rb1 150.91(6) 7 7_556 ?
P1 S5 Rb2 96.81(9) 4_545 6 ?
P1 S5 Rb3 82.40(8) 4_545 . ?
Rb2 S5 Rb3 85.92(5) 6 . ?
P1 S5 Rb1 92.58(9) 4_545 6 ?
Rb2 S5 Rb1 79.96(5) 6 6 ?
Rb3 S5 Rb1 164.37(7) . 6 ?
P1 S5 Rb3 154.41(10) 4_545 7 ?
Rb2 S5 Rb3 108.71(5) 6 7 ?
Rb3 S5 Rb3 100.78(6) . 7 ?
Rb1 S5 Rb3 90.15(5) 6 7 ?
P1 S5 Rb2 71.10(7) 4_545 . ?
Rb2 S5 Rb2 148.56(7) 6 . ?
Rb3 S5 Rb2 119.59(6) . . ?
Rb1 S5 Rb2 71.98(4) 6 . ?
Rb3 S5 Rb2 85.65(5) 7 . ?
S2 S6 P1 105.33(10) 4_545 4_545 ?
S2 S6 Rb3 121.83(9) 4_545 . ?
P1 S6 Rb3 81.51(7) 4_545 . ?
S2 S6 Rb1 93.34(7) 4_545 7_556 ?
P1 S6 Rb1 152.33(9) 4_545 7_556 ?
Rb3 S6 Rb1 106.01(5) . 7_556 ?
S2 S6 Rb2 110.89(8) 4_545 . ?
P1 S6 Rb2 74.91(7) 4_545 . ?
Rb3 S6 Rb2 126.20(5) . . ?
Rb1 S6 Rb2 79.47(4) 7_556 . ?
P2 S7 Rb2 99.19(9) 3 4 ?
P2 S7 Rb3 147.28(11) 3 . ?
Rb2 S7 Rb3 113.20(6) 4 . ?
P2 S7 Rb1 97.95(9) 3 4 ?
Rb2 S7 Rb1 81.49(5) 4 4 ?
Rb3 S7 Rb1 91.52(5) . 4 ?
P2 S7 Rb1 77.38(7) 3 7_556 ?
Rb2 S7 Rb1 78.21(5) 4 7_556 ?
Rb3 S7 Rb1 103.98(6) . 7_556 ?
Rb1 S7 Rb1 158.08(7) 4 7_556 ?
P2 S7 Rb1 74.09(7) 3 8 ?
Rb2 S7 Rb1 156.40(7) 4 8 ?
Rb3 S7 Rb1 77.66(5) . 8 ?
Rb1 S7 Rb1 77.21(5) 4 8 ?
Rb1 S7 Rb1 120.83(6) 7_556 8 ?
S7 Rb1 S5 60.56(5) 4_545 6_556 ?
S7 Rb1 S4 115.47(5) 4_545 7_556 ?
S5 Rb1 S4 56.51(4) 6_556 7_556 ?
S7 Rb1 S6 152.26(5) 4_545 7_556 ?
S5 Rb1 S6 122.28(5) 6_556 7_556 ?
S4 Rb1 S6 67.74(4) 7_556 7_556 ?
S7 Rb1 S1 55.95(4) 4_545 2 ?
S5 Rb1 S1 115.05(5) 6_556 2 ?
S4 Rb1 S1 154.04(5) 7_556 2 ?
S6 Rb1 S1 108.12(5) 7_556 2 ?
S7 Rb1 S1 78.99(5) 4_545 6_556 ?
S5 Rb1 S1 78.32(5) 6_556 6_556 ?
S4 Rb1 S1 100.59(5) 7_556 6_556 ?
S6 Rb1 S1 128.51(5) 7_556 6_556 ?
S1 Rb1 S1 101.22(4) 2 6_556 ?
S7 Rb1 S7 134.83(3) 4_545 7_556 ?
S5 Rb1 S7 104.70(5) 6_556 7_556 ?
S4 Rb1 S7 75.84(5) 7_556 7_556 ?
S6 Rb1 S7 72.82(4) 7_556 7_556 ?
S1 Rb1 S7 128.71(5) 2 7_556 ?
S1 Rb1 S7 55.85(4) 6_556 7_556 ?
S7 Rb1 P2 107.24(5) 4_545 5_556 ?
S5 Rb1 P2 106.35(5) 6_556 5_556 ?
S4 Rb1 P2 102.33(4) 7_556 5_556 ?
S6 Rb1 P2 98.35(5) 7_556 5_556 ?
S1 Rb1 P2 103.63(4) 2 5_556 ?
S1 Rb1 P2 32.71(4) 6_556 5_556 ?
S7 Rb1 P2 31.47(3) 7_556 5_556 ?
S7 Rb1 S7 102.79(5) 4_545 8_456 ?
S5 Rb1 S7 131.90(5) 6_556 8_456 ?
S4 Rb1 S7 128.79(5) 7_556 8_456 ?
S6 Rb1 S7 93.58(5) 7_556 8_456 ?
S1 Rb1 S7 76.16(4) 2 8_456 ?
S1 Rb1 S7 53.67(4) 6_556 8_456 ?
S7 Rb1 S7 52.96(5) 7_556 8_456 ?
P2 Rb1 S7 30.96(3) 5_556 8_456 ?
S7 Rb1 S3 79.51(5) 4_545 . ?
S5 Rb1 S3 94.70(5) 6_556 . ?
S4 Rb1 S3 92.41(4) 7_556 . ?
S6 Rb1 S3 72.78(4) 7_556 . ?
S1 Rb1 S3 62.67(4) 2 . ?
S1 Rb1 S3 158.09(4) 6_556 . ?
S7 Rb1 S3 145.57(5) 7_556 . ?
P2 Rb1 S3 158.59(4) 5_556 . ?
S7 Rb1 S3 128.40(4) 8_456 . ?
S7 Rb1 Rb2 106.50(4) 4_545 6_556 ?
S5 Rb1 Rb2 57.78(4) 6_556 6_556 ?
S4 Rb1 Rb2 47.47(3) 7_556 6_556 ?
S6 Rb1 Rb2 95.33(3) 7_556 6_556 ?
S1 Rb1 Rb2 153.67(4) 2 6_556 ?
S1 Rb1 Rb2 53.47(3) 6_556 6_556 ?
S7 Rb1 Rb2 47.10(4) 7_556 6_556 ?
P2 Rb1 Rb2 60.08(2) 5_556 6_556 ?
S7 Rb1 Rb2 90.92(3) 8_456 6_556 ?
S3 Rb1 Rb2 138.68(3) . 6_556 ?
S7 Rb1 Rb2 46.74(4) 4_545 . ?
S5 Rb1 Rb2 48.47(4) 6_556 . ?
S4 Rb1 Rb2 80.28(4) 7_556 . ?
S6 Rb1 Rb2 111.54(4) 7_556 . ?
S1 Rb1 Rb2 77.73(3) 2 . ?
S1 Rb1 Rb2 115.50(4) 6_556 . ?
S7 Rb1 Rb2 151.79(4) 7_556 . ?
P2 Rb1 Rb2 148.22(4) 5_556 . ?
S7 Rb1 Rb2 148.28(4) 8_456 . ?
S3 Rb1 Rb2 49.25(3) . . ?
Rb2 Rb1 Rb2 105.08(2) 6_556 . ?
S4 Rb2 S7 131.18(5) . 4_545 ?
S4 Rb2 S4 118.31(2) . 4_545 ?
S7 Rb2 S4 84.80(5) 4_545 4_545 ?
S4 Rb2 S5 153.87(5) . 6_556 ?
S7 Rb2 S5 64.74(5) 4_545 6_556 ?
S4 Rb2 S5 80.05(5) 4_545 6_556 ?
S4 Rb2 S3 60.44(4) . . ?
S7 Rb2 S3 88.92(5) 4_545 . ?
S4 Rb2 S3 169.33(5) 4_545 . ?
S5 Rb2 S3 105.04(5) 6_556 . ?
S4 Rb2 S1 73.69(5) . . ?
S7 Rb2 S1 58.42(4) 4_545 . ?
S4 Rb2 S1 104.82(5) 4_545 . ?
S5 Rb2 S1 121.94(5) 6_556 . ?
S3 Rb2 S1 64.51(4) . . ?
S4 Rb2 S6 69.87(5) . . ?
S7 Rb2 S6 142.18(5) 4_545 . ?
S4 Rb2 S6 58.16(4) 4_545 . ?
S5 Rb2 S6 111.24(5) 6_556 . ?
S3 Rb2 S6 126.28(4) . . ?
S1 Rb2 S6 120.16(4) . . ?
S4 Rb2 S3 101.65(5) . 7_556 ?
S7 Rb2 S3 120.20(5) 4_545 7_556 ?
S4 Rb2 S3 93.79(5) 4_545 7_556 ?
S5 Rb2 S3 56.27(4) 6_556 7_556 ?
S3 Rb2 S3 96.83(4) . 7_556 ?
S1 Rb2 S3 160.83(5) . 7_556 ?
S6 Rb2 S3 73.60(4) . 7_556 ?
S4 Rb2 P1 86.55(5) . 4_545 ?
S7 Rb2 P1 109.77(5) 4_545 4_545 ?
S4 Rb2 P1 31.98(4) 4_545 4_545 ?
S5 Rb2 P1 108.52(5) 6_556 4_545 ?
S3 Rb2 P1 146.06(4) . 4_545 ?
S1 Rb2 P1 100.72(4) . 4_545 ?
S6 Rb2 P1 33.18(4) . 4_545 ?
S3 Rb2 P1 97.48(4) 7_556 4_545 ?
S4 Rb2 S5 66.87(5) . . ?
S7 Rb2 S5 104.76(5) 4_545 . ?
S4 Rb2 S5 54.89(4) 4_545 . ?
S5 Rb2 S5 134.87(3) 6_556 . ?
S3 Rb2 S5 119.00(4) . . ?
S1 Rb2 S5 73.35(4) . . ?
S6 Rb2 S5 49.26(4) . . ?
S3 Rb2 S5 122.62(4) 7_556 . ?
P1 Rb2 S5 30.25(4) 4_545 . ?
S4 Rb2 P1 30.26(4) . . ?
S7 Rb2 P1 116.74(5) 4_545 . ?
S4 Rb2 P1 148.57(5) 4_545 . ?
S5 Rb2 P1 128.82(5) 6_556 . ?
S3 Rb2 P1 31.52(4) . . ?
S1 Rb2 P1 72.42(4) . . ?
S6 Rb2 P1 95.29(4) . . ?
S3 Rb2 P1 94.06(4) 7_556 . ?
P1 Rb2 P1 116.68(3) 4_545 . ?
S5 Rb2 P1 95.75(4) . . ?
S4 Rb2 Rb1 103.70(4) . 6 ?
S7 Rb2 Rb1 54.70(4) 4_545 6 ?
S4 Rb2 Rb1 52.72(4) 4_545 6 ?
S5 Rb2 Rb1 102.31(4) 6_556 6 ?
S3 Rb2 Rb1 116.64(4) . 6 ?
S1 Rb2 Rb1 52.47(3) . 6 ?
S6 Rb2 Rb1 92.94(3) . 6 ?
S3 Rb2 Rb1 144.96(4) 7_556 6 ?
P1 Rb2 Rb1 60.66(3) 4_545 6 ?
S5 Rb2 Rb1 50.24(3) . 6 ?
P1 Rb2 Rb1 119.73(3) . 6 ?
S4 Rb3 S1 75.08(5) 7 7 ?
S4 Rb3 S6 131.85(5) 7 . ?
S1 Rb3 S6 152.93(5) 7 . ?
S4 Rb3 S2 70.36(4) 7 7 ?
S1 Rb3 S2 66.68(5) 7 7 ?
S6 Rb3 S2 119.99(5) . 7 ?
S4 Rb3 S5 77.65(5) 7 . ?
S1 Rb3 S5 150.51(5) 7 . ?
S6 Rb3 S5 54.70(4) . . ?
S2 Rb3 S5 113.87(5) 7 . ?
S4 Rb3 S7 128.44(5) 7 . ?
S1 Rb3 S7 82.77(5) 7 . ?
S6 Rb3 S7 76.97(5) . . ?
S2 Rb3 S7 139.16(5) 7 . ?
S5 Rb3 S7 106.10(5) . . ?
S4 Rb3 S5 69.68(5) 7 7 ?
S1 Rb3 S5 80.99(5) 7 7 ?
S6 Rb3 S5 104.11(5) . 7 ?
S2 Rb3 S5 133.58(5) 7 7 ?
S5 Rb3 S5 79.22(6) . 7 ?
S7 Rb3 S5 61.13(5) . 7 ?
S4 Rb3 S2 126.29(5) 7 3_545 ?
S1 Rb3 S2 91.59(5) 7 3_545 ?
S6 Rb3 S2 74.63(4) . 3_545 ?
S2 Rb3 S2 56.83(5) 7 3_545 ?
S5 Rb3 S2 113.75(5) . 3_545 ?
S7 Rb3 S2 99.83(5) . 3_545 ?
S5 Rb3 S2 160.16(5) 7 3_545 ?
S4 Rb3 S3 93.96(5) 7 4_545 ?
S1 Rb3 S3 136.16(5) 7 4_545 ?
S6 Rb3 S3 56.05(4) . 4_545 ?
S2 Rb3 S3 69.64(4) 7 4_545 ?
S5 Rb3 S3 56.51(4) . 4_545 ?
S7 Rb3 S3 131.85(5) . 4_545 ?
S5 Rb3 S3 135.43(5) 7 4_545 ?
S2 Rb3 S3 60.69(4) 3_545 4_545 ?
S4 Rb3 P1 100.27(5) 7 4_545 ?
S1 Rb3 P1 168.16(5) 7 4_545 ?
S6 Rb3 P1 34.02(4) . 4_545 ?
S2 Rb3 P1 101.55(4) 7 4_545 ?
S5 Rb3 P1 31.79(4) . 4_545 ?
S7 Rb3 P1 108.24(5) . 4_545 ?
S5 Rb3 P1 107.89(5) 7 4_545 ?
S2 Rb3 P1 82.39(4) 3_545 4_545 ?
S3 Rb3 P1 32.33(4) 4_545 4_545 ?
S4 Rb3 Rb1 126.17(4) 7 8 ?
S1 Rb3 Rb1 51.13(4) 7 8 ?
S6 Rb3 Rb1 101.98(4) . 8 ?
S2 Rb3 Rb1 85.08(4) 7 8 ?
S5 Rb3 Rb1 154.76(4) . 8 ?
S7 Rb3 Rb1 54.23(4) . 8 ?
S5 Rb3 Rb1 100.15(4) 7 8 ?
S2 Rb3 Rb1 61.53(3) 3_545 8 ?
S3 Rb3 Rb1 121.78(3) 4_545 8 ?
P1 Rb3 Rb1 131.92(3) 4_545 8 ?
S4 Rb3 Rb2 44.61(4) 7 6 ?
S1 Rb3 Rb2 114.94(4) 7 6 ?
S6 Rb3 Rb2 91.31(3) . 6 ?
S2 Rb3 Rb2 71.31(3) 7 6 ?
S5 Rb3 Rb2 46.29(4) . 6 ?
S7 Rb3 Rb2 149.15(4) . 6 ?
S5 Rb3 Rb2 95.37(4) 7 6 ?
S2 Rb3 Rb2 104.43(4) 3_545 6 ?
S3 Rb3 Rb2 51.42(3) 4_545 6 ?
P1 Rb3 Rb2 57.45(3) 4_545 6 ?
Rb1 Rb3 Rb2 156.35(2) 8 6 ?
S4 P1 S5 114.06(12) . 4 ?
S4 P1 S3 113.32(11) . . ?
S5 P1 S3 111.62(11) 4 . ?
S4 P1 S6 111.64(10) . 4 ?
S5 P1 S6 100.20(11) 4 4 ?
S3 P1 S6 104.85(10) . 4 ?
S4 P1 Rb2 60.60(7) . 4 ?
S5 P1 Rb2 78.65(8) 4 4 ?
S3 P1 Rb2 169.72(9) . 4 ?
S6 P1 Rb2 71.91(7) 4 4 ?
S4 P1 Rb3 175.67(9) . 4 ?
S5 P1 Rb3 65.81(8) 4 4 ?
S3 P1 Rb3 70.18(7) . 4 ?
S6 P1 Rb3 64.46(7) 4 4 ?
Rb2 P1 Rb3 115.54(5) 4 4 ?
S4 P1 Rb2 53.94(7) . . ?
S5 P1 Rb2 117.29(9) 4 . ?
S3 P1 Rb2 62.90(7) . . ?
S6 P1 Rb2 142.51(8) 4 . ?
Rb2 P1 Rb2 113.45(4) 4 . ?
Rb3 P1 Rb2 130.24(5) 4 . ?
S7 P2 S7 110.79(17) 3_445 4_545 ?
S7 P2 S1 109.25(8) 3_445 . ?
S7 P2 S1 112.27(8) 4_545 . ?
S7 P2 S1 112.27(8) 3_445 2 ?
S7 P2 S1 109.25(8) 4_545 2 ?
S1 P2 S1 102.80(14) . 2 ?
S7 P2 Rb1 74.94(8) 3_445 6 ?
S7 P2 Rb1 71.15(7) 4_545 6 ?
S1 P2 Rb1 69.61(5) . 6 ?
S1 P2 Rb1 171.34(9) 2 6 ?
S7 P2 Rb1 71.15(7) 3_445 5_556 ?
S7 P2 Rb1 74.94(8) 4_545 5_556 ?
S1 P2 Rb1 171.34(9) . 5_556 ?
S1 P2 Rb1 69.61(5) 2 5_556 ?
Rb1 P2 Rb1 118.26(7) 6 5_556 ?

loop_
_geom_bond_atom_site_label_1
_geom_bond_atom_site_label_2
_geom_bond_distance
_geom_bond_site_symmetry_2
_geom_bond_publ_flag
In1 S2 2.5598(18) . ?
In1 S2 2.5599(18) 2 ?
In1 S1 2.6621(19) . ?
In1 S1 2.6621(19) 2 ?
In1 S3 2.7269(17) . ?
In1 S3 2.7269(17) 2 ?
S1 P2 2.074(2) . ?
S1 Rb3 3.3945(18) 7 ?
S1 Rb1 3.571(2) 2 ?
S1 Rb1 3.597(2) 6 ?
S1 Rb2 3.645(2) . ?
S2 S6 2.059(2) 4 ?
S2 Rb3 3.450(2) 7 ?
S2 Rb3 3.567(2) 3_455 ?
S3 P1 2.055(2) . ?
S3 Rb2 3.4994(19) . ?
S3 Rb3 3.6150(19) 4 ?
S3 Rb2 3.7046(19) 7_556 ?
S3 Rb1 3.8792(18) . ?
S4 P1 1.985(3) . ?
S4 Rb2 3.184(2) . ?
S4 Rb2 3.265(2) 4 ?
S4 Rb3 3.354(2) 7 ?
S4 Rb1 3.526(2) 7_556 ?
S5 P1 1.993(2) 4_545 ?
S5 Rb2 3.370(2) 6 ?
S5 Rb3 3.452(2) . ?
S5 Rb1 3.526(2) 6 ?
S5 Rb3 3.531(2) 7 ?
S5 Rb2 3.880(2) . ?
S6 S2 2.059(2) 4_545 ?
S6 P1 2.122(2) 4_545 ?
S6 Rb3 3.4222(19) . ?
S6 Rb1 3.5722(19) 7_556 ?
S6 Rb2 3.686(2) . ?
S7 P2 2.006(2) 3 ?
S7 Rb2 3.264(2) 4 ?
S7 Rb3 3.454(2) . ?
S7 Rb1 3.520(2) 4 ?
S7 Rb1 3.636(2) 7_556 ?
S7 Rb1 3.765(2) 8 ?
Rb1 S7 3.520(2) 4_545 ?
Rb1 S5 3.526(2) 6_556 ?
Rb1 S4 3.526(2) 7_556 ?
Rb1 S6 3.5722(19) 7_556 ?
Rb1 S1 3.572(2) 2 ?
Rb1 S1 3.597(2) 6_556 ?
Rb1 S7 3.636(2) 7_556 ?
Rb1 P2 3.7492(15) 5_556 ?
Rb1 S7 3.765(2) 8_456 ?
Rb1 Rb2 4.3614(12) 6_556 ?
Rb1 Rb2 4.4322(12) . ?
Rb2 S7 3.264(2) 4_545 ?
Rb2 S4 3.265(2) 4_545 ?
Rb2 S5 3.370(2) 6_556 ?
Rb2 S3 3.7046(19) 7_556 ?
Rb2 P1 3.7443(19) 4_545 ?
Rb2 P1 3.9191(19) . ?
Rb2 Rb1 4.3614(12) 6 ?
Rb3 S4 3.354(2) 7 ?
Rb3 S1 3.3944(18) 7 ?
Rb3 S2 3.450(2) 7 ?
Rb3 S5 3.531(2) 7 ?
Rb3 S2 3.567(2) 3_545 ?
Rb3 S3 3.6150(19) 4_545 ?
Rb3 P1 3.7512(19) 4_545 ?
Rb3 Rb1 4.5326(12) 8 ?
Rb3 Rb2 4.6495(11) 6 ?
P1 S5 1.994(2) 4 ?
P1 S6 2.122(2) 4 ?
P1 Rb2 3.7443(19) 4 ?
P1 Rb3 3.7512(19) 4 ?
P2 S7 2.006(2) 3_445 ?
P2 S7 2.006(2) 4_545 ?
P2 S1 2.074(2) 2 ?
P2 Rb1 3.7492(15) 6 ?
P2 Rb1 3.7492(15) 5_556 ?
